data_7100375
loop_
_publ_author_name
'Yu Liu'
'Hai-Bin Song'
'Heng-Yi Zhang'
'Rui-Qin Zhong'

_publ_section_title
;
A unique tetramer of 4:5 b-cyclodextrin-ferrocene in
the solid state
;
_journal_name_full 'Chemical Communications'
_journal_paper_doi 10.1039/b418220k
_journal_year 2005
_chemical_formula_sum 'C109 H194 Fe2.5 O84.5'
_chemical_formula_weight 2996.27
_space_group_IT_number 5
_symmetry_cell_setting monoclinic
_symmetry_space_group_name_Hall 'C 2y'
_symmetry_space_group_name_H-M 'C 1 2 1'
_cell_angle_alpha 90.00
_cell_angle_beta 93.963(5)
_cell_angle_gamma 90.00
_cell_formula_units_Z 4
_cell_length_a 19.378(5)
_cell_length_b 24.094(6)
_cell_length_c 32.776(9)
_cell_measurement_temperature 293(2)
_cell_volume 15266(7)
_diffrn_ambient_temperature 293(2)
_exptl_crystal_density_diffrn 1.304
_cod_depositor_comments
;
The following automatic conversions were performed:
'_symmetry_cell_setting' value 'Monoclinic' changed to 'monoclinic'
according to '/home/saulius/struct/CIF-dictionaries/cif_core.dic'
dictionary named 'cif_core.dic' version 2.4.1 from 2010-06-29.

Automatic conversion script
Id: cif_fix_enum 1527 2010-12-29 10:47:43Z saulius 
;
_cod_original_sg_symbol_H-M 'C 2'
_cod_original_formula_sum 'C109 H194 Fe2.50 O84.50'
_cod_database_code 7100375

loop_
_symmetry_equiv_pos_as_xyz
'x, y, z'
'-x, y, -z'
'x+1/2, y+1/2, z'
'-x+1/2, y+1/2, -z'

loop_
_atom_site_label
_atom_site_type_symbol
_atom_site_fract_x
_atom_site_fract_y
_atom_site_fract_z
_atom_site_U_iso_or_equiv
_atom_site_adp_type
_atom_site_occupancy
_atom_site_symmetry_multiplicity
_atom_site_calc_flag
_atom_site_refinement_flags
_atom_site_disorder_assembly
_atom_site_disorder_group
O1 O 0.3417(4) 0.1844(3) 0.3416(2) 0.0467(19) Uani 1 1 d . . .
O2 O 0.2757(4) 0.1479(3) 0.2677(2) 0.054(2) Uani 1 1 d . . .
O3 O 0.1879(4) 0.2437(4) 0.2568(2) 0.062(2) Uani 1 1 d . . .
O4 O 0.2391(4) 0.1804(3) 0.3725(2) 0.0484(19) Uani 1 1 d . . .
O5 O 0.2238(6) 0.2455(6) 0.4438(3) 0.112(4) Uani 1 1 d . . .
H5 H 0.2575 0.2259 0.4402 0.167 Uiso 1 1 calc R . .
O6 O 0.1869(4) 0.3141(3) 0.3251(2) 0.0452(18) Uani 1 1 d . . .
O7 O 0.1136(4) 0.3445(4) 0.2511(2) 0.064(2) Uani 1 1 d . . .
H7 H 0.1464 0.3229 0.2528 0.096 Uiso 1 1 calc R . .
O8 O 0.1579(4) 0.4568(3) 0.2536(2) 0.059(2) Uani 1 1 d . . .
O9 O 0.1185(4) 0.3742(4) 0.3604(2) 0.059(2) Uani 1 1 d . . .
O10 O 0.0965(7) 0.4761(7) 0.4016(4) 0.129(5) Uani 1 1 d . . .
H10 H 0.1012 0.5060 0.4134 0.193 Uiso 1 1 calc R . .
O11 O 0.2230(4) 0.4923(3) 0.3299(2) 0.0452(18) Uani 1 1 d . . .
O12 O 0.2144(4) 0.5631(3) 0.2609(2) 0.056(2) Uani 1 1 d . . .
H12 H 0.1966 0.5324 0.2625 0.084 Uiso 1 1 calc R . .
O13 O 0.3513(4) 0.6021(4) 0.2746(2) 0.060(2) Uani 1 1 d . . .
O14 O 0.2325(4) 0.5691(3) 0.3729(2) 0.051(2) Uani 1 1 d . . .
O15 O 0.3099(5) 0.6466(4) 0.4233(3) 0.067(2) Uani 1 1 d . . .
H15 H 0.2914 0.6561 0.4011 0.100 Uiso 1 1 calc R . .
O16 O 0.4178(4) 0.5783(3) 0.3531(2) 0.0487(19) Uani 1 1 d . . .
O17 O 0.4832(4) 0.6363(4) 0.2944(2) 0.065(2) Uani 1 1 d . . .
H17 H 0.5096 0.6505 0.2789 0.098 Uiso 1 1 calc R . .
O18 O 0.6128(4) 0.5805(3) 0.3045(2) 0.054(2) Uani 1 1 d . . .
O19 O 0.4980(4) 0.6091(4) 0.4046(2) 0.057(2) Uani 1 1 d . . .
O20 O 0.6068(6) 0.6038(6) 0.4628(3) 0.122(5) Uani 1 1 d . . .
H20 H 0.6078 0.6258 0.4437 0.183 Uiso 1 1 calc R . .
O21 O 0.6305(4) 0.5139(3) 0.3747(2) 0.0445(18) Uani 1 1 d . . .
O22 O 0.7364(4) 0.5210(3) 0.3208(2) 0.056(2) Uani 1 1 d . . .
O23 O 0.7624(4) 0.4031(3) 0.3193(2) 0.060(2) Uani 1 1 d . . .
O24 O 0.7090(4) 0.4811(4) 0.4261(2) 0.059(2) Uani 1 1 d . . .
O25 O 0.7688(7) 0.3968(5) 0.4773(3) 0.115(4) Uani 1 1 d . . .
H25 H 0.7859 0.4271 0.4725 0.172 Uiso 1 1 calc R . .
O26 O 0.7010(4) 0.3416(3) 0.3809(2) 0.0487(19) Uani 1 1 d . . .
O27 O 0.7699(4) 0.2879(4) 0.3188(2) 0.063(2) Uani 1 1 d . . .
H27 H 0.7687 0.2686 0.2982 0.095 Uiso 1 1 calc R . .
O28 O 0.6657(4) 0.2057(3) 0.3055(2) 0.055(2) Uani 1 1 d . . .
O29 O 0.7204(4) 0.2637(4) 0.4223(2) 0.062(2) Uani 1 1 d . . .
O30 O 0.6800(5) 0.1596(4) 0.4555(2) 0.067(2) Uani 1 1 d . . .
H30 H 0.6833 0.1486 0.4792 0.101 Uiso 1 1 calc R . .
O31 O 0.5707(4) 0.1960(3) 0.3672(2) 0.051(2) Uani 1 1 d . . .
O32 O 0.5648(4) 0.1229(4) 0.3025(2) 0.059(2) Uani 1 1 d . . .
H32 H 0.5665 0.0926 0.2913 0.088 Uiso 1 1 calc R . .
O33 O 0.4172(4) 0.1325(3) 0.2820(2) 0.057(2) Uani 1 1 d . . .
O34 O 0.4964(4) 0.1397(4) 0.4027(2) 0.059(2) Uani 1 1 d . . .
O35 O 0.3647(6) 0.1127(5) 0.4312(3) 0.103(4) Uani 1 1 d . . .
O36 O 0.5707(4) 0.1827(3) 0.1499(2) 0.051(2) Uani 1 1 d . . .
O37 O 0.6349(5) 0.1456(3) 0.2245(2) 0.063(2) Uani 1 1 d . . .
H37 H 0.6454 0.1129 0.2281 0.095 Uiso 1 1 calc R . .
O38 O 0.7240(4) 0.2407(4) 0.2361(2) 0.064(2) Uani 1 1 d . . .
O39 O 0.6741(4) 0.1779(4) 0.1183(2) 0.059(2) Uani 1 1 d . . .
O40 O 0.7972(5) 0.2258(5) 0.0907(3) 0.098(3) Uani 1 1 d . . .
H40 H 0.8164 0.2294 0.0694 0.147 Uiso 1 1 calc R . .
O41 O 0.7261(4) 0.3111(3) 0.1667(2) 0.054(2) Uani 1 1 d . . .
O42 O 0.8004(4) 0.3397(4) 0.2413(3) 0.067(2) Uani 1 1 d . . .
H42 H 0.7640 0.3223 0.2413 0.101 Uiso 1 1 calc R . .
O43 O 0.7592(4) 0.4526(3) 0.2403(2) 0.062(2) Uani 1 1 d . . .
O44 O 0.7951(4) 0.3710(4) 0.1313(2) 0.068(2) Uani 1 1 d . . .
O45 O 0.8193(7) 0.4752(5) 0.0936(4) 0.122(4) Uani 1 1 d . . .
O46 O 0.6942(4) 0.4900(3) 0.1634(2) 0.050(2) Uani 1 1 d . . .
O47 O 0.7060(4) 0.5580(3) 0.2328(2) 0.056(2) Uani 1 1 d . . .
H47 H 0.7016 0.5817 0.2504 0.084 Uiso 1 1 calc R . .
O48 O 0.5694(4) 0.6040(3) 0.2212(2) 0.059(2) Uani 1 1 d . . .
O49 O 0.6837(4) 0.5683(3) 0.1218(2) 0.053(2) Uani 1 1 d . . .
O50 O 0.6104(6) 0.6483(5) 0.0712(3) 0.095(3) Uani 1 1 d . . .
H50 H 0.5764 0.6668 0.0758 0.143 Uiso 1 1 calc R . .
O51 O 0.5001(4) 0.5824(3) 0.1429(2) 0.050(2) Uani 1 1 d . . .
O52 O 0.4373(4) 0.6393(4) 0.2044(2) 0.071(2) Uani 1 1 d . . .
O53 O 0.3093(4) 0.5803(4) 0.1928(2) 0.062(2) Uani 1 1 d . . .
O54 O 0.4227(4) 0.6201(4) 0.0941(2) 0.071(3) Uani 1 1 d . . .
O55 O 0.2974(6) 0.6221(6) 0.0429(3) 0.115(4) Uani 1 1 d . . .
O56 O 0.2914(4) 0.5192(4) 0.1207(2) 0.059(2) Uani 1 1 d . . .
O57 O 0.1825(4) 0.5260(3) 0.1742(2) 0.063(2) Uani 1 1 d . . .
O58 O 0.1556(5) 0.4082(3) 0.1736(2) 0.068(2) Uani 1 1 d . . .
H58 H 0.1529 0.4291 0.1932 0.103 Uiso 1 1 calc R . .
O59 O 0.2130(5) 0.4868(4) 0.0688(3) 0.071(3) Uani 1 1 d . . .
O60 O 0.1531(9) 0.4057(6) 0.0162(4) 0.152(6) Uani 1 1 d . . .
O61 O 0.2197(4) 0.3476(3) 0.1123(2) 0.056(2) Uani 1 1 d . . .
O62 O 0.1464(5) 0.2939(4) 0.1721(3) 0.075(3) Uani 1 1 d . . .
H62 H 0.1752 0.2972 0.1914 0.113 Uiso 1 1 calc R . .
O63 O 0.2468(5) 0.2074(3) 0.1863(2) 0.063(2) Uani 1 1 d . . .
H63 H 0.2334 0.2248 0.2058 0.095 Uiso 1 1 calc R . .
O64 O 0.2004(4) 0.2702(4) 0.0693(2) 0.062(2) Uani 1 1 d . . .
O65 O 0.2405(7) 0.1677(6) 0.0354(4) 0.117(4) Uani 1 1 d . . .
H65 H 0.2060 0.1747 0.0204 0.176 Uiso 1 1 calc R . .
O66 O 0.3458(4) 0.1979(3) 0.1266(2) 0.058(2) Uani 1 1 d . . .
O67 O 0.3483(4) 0.1228(3) 0.1922(2) 0.060(2) Uani 1 1 d . . .
O68 O 0.4940(4) 0.1302(4) 0.2109(2) 0.064(2) Uani 1 1 d . . .
O69 O 0.4117(4) 0.1378(4) 0.0903(3) 0.066(2) Uani 1 1 d . . .
O70 O 0.5436(10) 0.1051(8) 0.0613(5) 0.177(8) Uani 1 1 d . . .
H70 H 0.5167 0.0833 0.0711 0.265 Uiso 1 1 calc R . .
C1 C 0.2782(6) 0.1591(5) 0.3411(3) 0.047(3) Uani 1 1 d . . .
H1 H 0.2840 0.1189 0.3444 0.056 Uiso 1 1 calc R . .
C2 C 0.2383(6) 0.1719(5) 0.2994(3) 0.045(3) Uani 1 1 d . . .
H2A H 0.1928 0.1542 0.2990 0.054 Uiso 1 1 calc R . .
C3 C 0.2283(5) 0.2322(5) 0.2946(3) 0.043(3) Uani 1 1 d . . .
H3A H 0.2734 0.2506 0.2943 0.051 Uiso 1 1 calc R . .
C4 C 0.1895(6) 0.2548(5) 0.3293(3) 0.053(3) Uani 1 1 d . . .
H4 H 0.1424 0.2397 0.3276 0.063 Uiso 1 1 calc R . .
C5 C 0.2269(6) 0.2383(5) 0.3699(3) 0.049(3) Uani 1 1 d . . .
H5A H 0.2713 0.2579 0.3731 0.059 Uiso 1 1 calc R . .
C6 C 0.1840(7) 0.2531(6) 0.4057(3) 0.070(4) Uani 1 1 d . . .
H6A H 0.1691 0.2914 0.4032 0.084 Uiso 1 1 calc R . .
H6B H 0.1432 0.2298 0.4050 0.084 Uiso 1 1 calc R . .
C7 C 0.1213(6) 0.3414(5) 0.3245(4) 0.053(3) Uani 1 1 d . . .
H7A H 0.0844 0.3136 0.3236 0.064 Uiso 1 1 calc R . .
C8 C 0.1135(6) 0.3764(5) 0.2871(3) 0.051(3) Uani 1 1 d . . .
H8A H 0.0683 0.3947 0.2870 0.061 Uiso 1 1 calc R . .
C9 C 0.1664(6) 0.4205(5) 0.2879(3) 0.050(3) Uani 1 1 d . . .
H9 H 0.2117 0.4026 0.2871 0.060 Uiso 1 1 calc R . .
C10 C 0.1661(6) 0.4526(5) 0.3276(3) 0.050(3) Uani 1 1 d . . .
H10A H 0.1225 0.4733 0.3276 0.060 Uiso 1 1 calc R . .
C11 C 0.1720(6) 0.4166(5) 0.3645(3) 0.048(3) Uani 1 1 d . . .
H11 H 0.2177 0.3991 0.3671 0.058 Uiso 1 1 calc R . .
C12 C 0.1587(8) 0.4480(6) 0.4043(4) 0.076(4) Uani 1 1 d . . .
H12A H 0.1591 0.4217 0.4267 0.091 Uiso 1 1 calc R . .
H12B H 0.1960 0.4743 0.4103 0.091 Uiso 1 1 calc R . .
C13 C 0.2087(5) 0.5494(4) 0.3342(3) 0.040(3) Uani 1 1 d . . .
H13A H 0.1585 0.5550 0.3308 0.049 Uiso 1 1 calc R . .
C14 C 0.2423(5) 0.5800(4) 0.3004(3) 0.039(3) Uani 1 1 d . . .
H14 H 0.2329 0.6197 0.3034 0.047 Uiso 1 1 calc R . .
C15 C 0.3184(5) 0.5718(5) 0.3056(3) 0.042(3) Uani 1 1 d . . .
H15A H 0.3290 0.5322 0.3031 0.051 Uiso 1 1 calc R . .
C16 C 0.3452(5) 0.5923(5) 0.3474(3) 0.041(3) Uani 1 1 d . . .
H16 H 0.3392 0.6326 0.3492 0.049 Uiso 1 1 calc R . .
C17 C 0.3076(5) 0.5636(5) 0.3808(3) 0.044(3) Uani 1 1 d . . .
H17A H 0.3199 0.5242 0.3813 0.052 Uiso 1 1 calc R . .
C18 C 0.3254(6) 0.5883(6) 0.4224(3) 0.066(4) Uani 1 1 d . . .
H18A H 0.2995 0.5692 0.4424 0.079 Uiso 1 1 calc R . .
H18B H 0.3743 0.5828 0.4297 0.079 Uiso 1 1 calc R . .
C19 C 0.4626(6) 0.6218(5) 0.3655(3) 0.053(3) Uani 1 1 d . . .
H19 H 0.4369 0.6567 0.3669 0.064 Uiso 1 1 calc R . .
C20 C 0.5192(6) 0.6267(5) 0.3333(4) 0.051(3) Uani 1 1 d . . .
H20A H 0.5495 0.6583 0.3404 0.062 Uiso 1 1 calc R . .
C21 C 0.5610(6) 0.5753(5) 0.3328(3) 0.046(3) Uani 1 1 d . . .
H21 H 0.5306 0.5442 0.3244 0.055 Uiso 1 1 calc R . .
C22 C 0.5951(6) 0.5631(5) 0.3755(3) 0.044(3) Uani 1 1 d . . .
H22A H 0.6278 0.5930 0.3832 0.053 Uiso 1 1 calc R . .
C23 C 0.5387(6) 0.5613(5) 0.4065(3) 0.048(3) Uani 1 1 d . . .
H23A H 0.5089 0.5290 0.4005 0.058 Uiso 1 1 calc R . .
C24 C 0.5683(8) 0.5574(8) 0.4501(4) 0.090(5) Uani 1 1 d . . .
H24A H 0.5307 0.5528 0.4679 0.108 Uiso 1 1 calc R . .
H24B H 0.5975 0.5248 0.4530 0.108 Uiso 1 1 calc R . .
C25 C 0.7011(6) 0.5124(5) 0.3898(3) 0.049(3) Uani 1 1 d . . .
H25A H 0.7171 0.5504 0.3955 0.058 Uiso 1 1 calc R . .
C26 C 0.7434(6) 0.4875(5) 0.3574(3) 0.051(3) Uani 1 1 d . . .
H26 H 0.7921 0.4875 0.3676 0.061 Uiso 1 1 calc R . .
C27 C 0.7214(6) 0.4272(4) 0.3486(3) 0.050(3) Uani 1 1 d . . .
H27A H 0.6728 0.4265 0.3382 0.060 Uiso 1 1 calc R . .
C28 C 0.7290(7) 0.3956(5) 0.3880(3) 0.051(3) Uani 1 1 d . . .
H28A H 0.7780 0.3930 0.3976 0.061 Uiso 1 1 calc R . .
C29 C 0.6885(6) 0.4228(5) 0.4203(3) 0.055(3) Uani 1 1 d . . .
H29 H 0.6390 0.4211 0.4118 0.066 Uiso 1 1 calc R . .
C30 C 0.7009(9) 0.3960(6) 0.4621(3) 0.086(5) Uani 1 1 d . . .
H30A H 0.6730 0.4150 0.4812 0.103 Uiso 1 1 calc R . .
H30B H 0.6853 0.3577 0.4603 0.103 Uiso 1 1 calc R . .
C31 C 0.7440(6) 0.2949(5) 0.3894(3) 0.054(3) Uani 1 1 d . . .
H31 H 0.7918 0.3070 0.3959 0.065 Uiso 1 1 calc R . .
C32 C 0.7400(6) 0.2585(5) 0.3509(3) 0.049(3) Uani 1 1 d . . .
H32A H 0.7678 0.2251 0.3568 0.059 Uiso 1 1 calc R . .
C33 C 0.6677(5) 0.2410(5) 0.3410(3) 0.043(3) Uani 1 1 d . . .
H33A H 0.6381 0.2735 0.3357 0.052 Uiso 1 1 calc R . .
C34 C 0.6425(5) 0.2076(5) 0.3766(3) 0.042(3) Uani 1 1 d . . .
H34 H 0.6690 0.1731 0.3807 0.051 Uiso 1 1 calc R . .
C35 C 0.6486(6) 0.2431(5) 0.4150(3) 0.051(3) Uani 1 1 d . . .
H35A H 0.6158 0.2741 0.4127 0.061 Uiso 1 1 calc R . .
C36 C 0.6369(6) 0.2080(5) 0.4525(3) 0.058(3) Uani 1 1 d . . .
H36A H 0.6460 0.2304 0.4768 0.070 Uiso 1 1 calc R . .
H36B H 0.5888 0.1965 0.4515 0.070 Uiso 1 1 calc R . .
C37 C 0.5472(6) 0.1418(5) 0.3718(3) 0.050(3) Uani 1 1 d . . .
H37A H 0.5865 0.1179 0.3804 0.060 Uiso 1 1 calc R . .
C38 C 0.5147(6) 0.1214(5) 0.3318(3) 0.047(3) Uani 1 1 d . . .
H38A H 0.5019 0.0824 0.3355 0.056 Uiso 1 1 calc R . .
C39 C 0.4497(6) 0.1528(5) 0.3190(3) 0.048(3) Uani 1 1 d . . .
H39 H 0.4622 0.1916 0.3148 0.058 Uiso 1 1 calc R . .
C40 C 0.4017(6) 0.1508(5) 0.3524(3) 0.046(3) Uani 1 1 d . . .
H40A H 0.3868 0.1123 0.3560 0.056 Uiso 1 1 calc R . .
C41 C 0.4364(6) 0.1717(5) 0.3932(3) 0.050(3) Uani 1 1 d . . .
H41 H 0.4498 0.2106 0.3900 0.060 Uiso 1 1 calc R . .
C42 C 0.3917(7) 0.1674(7) 0.4278(4) 0.071(4) Uani 1 1 d . . .
H42A H 0.4182 0.1772 0.4529 0.085 Uiso 1 1 calc R . .
H42B H 0.3538 0.1936 0.4238 0.085 Uiso 1 1 calc R . .
C43 C 0.6352(6) 0.1572(5) 0.1496(3) 0.053(3) Uani 1 1 d . . .
H43A H 0.6287 0.1171 0.1458 0.063 Uiso 1 1 calc R . .
C44 C 0.6734(6) 0.1680(5) 0.1930(3) 0.054(3) Uani 1 1 d . . .
H44 H 0.7189 0.1502 0.1940 0.065 Uiso 1 1 calc R . .
C45 C 0.6833(6) 0.2305(5) 0.1974(3) 0.048(3) Uani 1 1 d . . .
H45A H 0.6382 0.2488 0.1979 0.058 Uiso 1 1 calc R . .
C46 C 0.7211(6) 0.2516(4) 0.1616(3) 0.047(3) Uani 1 1 d . . .
H46 H 0.7678 0.2358 0.1632 0.057 Uiso 1 1 calc R . .
C47 C 0.6856(6) 0.2372(5) 0.1210(3) 0.051(3) Uani 1 1 d . . .
H47A H 0.6415 0.2570 0.1171 0.061 Uiso 1 1 calc R . .
C48 C 0.7296(8) 0.2492(6) 0.0860(4) 0.074(4) Uani 1 1 d . . .
H48A H 0.7064 0.2349 0.0610 0.088 Uiso 1 1 calc R . .
H48B H 0.7338 0.2891 0.0830 0.088 Uiso 1 1 calc R . .
C49 C 0.7928(6) 0.3359(5) 0.1668(3) 0.051(3) Uani 1 1 d . . .
H49 H 0.8292 0.3076 0.1674 0.061 Uiso 1 1 calc R . .
C50 C 0.8002(6) 0.3731(6) 0.2049(3) 0.059(3) Uani 1 1 d . . .
H50A H 0.8452 0.3918 0.2049 0.071 Uiso 1 1 calc R . .
C51 C 0.7453(6) 0.4172(4) 0.2040(3) 0.047(3) Uani 1 1 d . . .
H51 H 0.6993 0.4004 0.2042 0.056 Uiso 1 1 calc R . .
C52 C 0.7515(6) 0.4519(5) 0.1651(3) 0.047(3) Uani 1 1 d . . .
H52A H 0.7956 0.4719 0.1662 0.056 Uiso 1 1 calc R . .
C53 C 0.7439(7) 0.4150(5) 0.1278(4) 0.060(3) Uani 1 1 d . . .
H53A H 0.6973 0.3990 0.1252 0.073 Uiso 1 1 calc R . .
C54 C 0.7582(10) 0.4458(6) 0.0895(4) 0.087(5) Uani 1 1 d . . .
H54A H 0.7604 0.4195 0.0672 0.105 Uiso 1 1 calc R . .
H54B H 0.7204 0.4712 0.0826 0.105 Uiso 1 1 calc R . .
C55 C 0.7105(6) 0.5470(5) 0.1606(3) 0.049(3) Uani 1 1 d . . .
H55A H 0.7609 0.5518 0.1633 0.058 Uiso 1 1 calc R . .
C56 C 0.6784(6) 0.5780(5) 0.1945(3) 0.049(3) Uani 1 1 d . . .
H56 H 0.6903 0.6173 0.1924 0.059 Uiso 1 1 calc R . .
C57 C 0.6005(5) 0.5725(5) 0.1899(3) 0.041(3) Uani 1 1 d . . .
H57A H 0.5875 0.5333 0.1920 0.049 Uiso 1 1 calc R . .
C58 C 0.5754(5) 0.5947(5) 0.1487(3) 0.043(3) Uani 1 1 d . . .
H58A H 0.5840 0.6347 0.1469 0.051 Uiso 1 1 calc R . .
C59 C 0.6092(6) 0.5636(5) 0.1150(3) 0.056(3) Uani 1 1 d . . .
H59 H 0.5951 0.5245 0.1146 0.067 Uiso 1 1 calc R . .
C60 C 0.5932(7) 0.5903(6) 0.0725(3) 0.062(3) Uani 1 1 d . . .
H60A H 0.6189 0.5707 0.0526 0.074 Uiso 1 1 calc R . .
H60B H 0.5444 0.5859 0.0646 0.074 Uiso 1 1 calc R . .
C61 C 0.4564(6) 0.6259(5) 0.1341(4) 0.063(3) Uani 1 1 d . . .
H61 H 0.4835 0.6602 0.1349 0.075 Uiso 1 1 calc R . .
C62 C 0.4056(6) 0.6294(5) 0.1643(3) 0.053(3) Uani 1 1 d . . .
H62A H 0.3756 0.6611 0.1571 0.063 Uiso 1 1 calc R . .
C63 C 0.3603(6) 0.5777(5) 0.1633(3) 0.054(3) Uani 1 1 d . . .
H63A H 0.3898 0.5453 0.1695 0.065 Uiso 1 1 calc R . .
C64 C 0.3265(6) 0.5711(5) 0.1218(3) 0.050(3) Uani 1 1 d . . .
H64 H 0.2932 0.6012 0.1162 0.060 Uiso 1 1 calc R . .
C65 C 0.3809(7) 0.5719(6) 0.0900(3) 0.064(3) Uani 1 1 d . . .
H65A H 0.4096 0.5384 0.0923 0.076 Uiso 1 1 calc R . .
C66 C 0.3430(9) 0.5763(8) 0.0455(5) 0.095(5) Uani 1 1 d . . .
H66A H 0.3772 0.5803 0.0255 0.115 Uiso 1 1 calc R . .
H66B H 0.3172 0.5424 0.0394 0.115 Uiso 1 1 calc R . .
C67 C 0.2190(6) 0.5182(5) 0.1060(4) 0.058(3) Uani 1 1 d . . .
H67A H 0.2031 0.5563 0.1005 0.070 Uiso 1 1 calc R . .
C68 C 0.1772(6) 0.4931(5) 0.1370(4) 0.054(3) Uani 1 1 d . . .
H68A H 0.1288 0.4936 0.1263 0.065 Uiso 1 1 calc R . .
C69 C 0.1978(6) 0.4331(5) 0.1445(3) 0.053(3) Uani 1 1 d . . .
H69 H 0.2462 0.4320 0.1554 0.064 Uiso 1 1 calc R . .
C70 C 0.1916(7) 0.4023(5) 0.1048(4) 0.059(3) Uani 1 1 d . . .
H70A H 0.1430 0.3997 0.0947 0.070 Uiso 1 1 calc R . .
C71 C 0.2333(8) 0.4313(6) 0.0737(4) 0.070(4) Uani 1 1 d . . .
H71 H 0.2824 0.4299 0.0829 0.084 Uiso 1 1 calc R . .
C72 C 0.2231(10) 0.4037(6) 0.0309(4) 0.092(5) Uani 1 1 d . . .
H72A H 0.2512 0.4227 0.0119 0.111 Uiso 1 1 calc R . .
H72B H 0.2382 0.3653 0.0327 0.111 Uiso 1 1 calc R . .
C73 C 0.1764(7) 0.3002(5) 0.1015(4) 0.061(3) Uani 1 1 d . . .
H73 H 0.1292 0.3130 0.0939 0.073 Uiso 1 1 calc R . .
C74 C 0.1763(7) 0.2655(5) 0.1397(4) 0.058(3) Uani 1 1 d . . .
H74 H 0.1468 0.2333 0.1330 0.069 Uiso 1 1 calc R . .
C75 C 0.2487(6) 0.2431(5) 0.1520(3) 0.055(3) Uani 1 1 d . . .
H75 H 0.2797 0.2743 0.1591 0.066 Uiso 1 1 calc R . .
C76 C 0.2743(6) 0.2127(5) 0.1162(3) 0.057(3) Uani 1 1 d . . .
H76 H 0.2468 0.1789 0.1111 0.069 Uiso 1 1 calc R . .
C77 C 0.2718(7) 0.2480(6) 0.0776(3) 0.071(4) Uani 1 1 d . . .
H77 H 0.3055 0.2784 0.0805 0.085 Uiso 1 1 calc R . .
C78 C 0.2825(8) 0.2134(7) 0.0385(5) 0.083(4) Uani 1 1 d . . .
H78A H 0.2731 0.2367 0.0146 0.099 Uiso 1 1 calc R . .
H78B H 0.3304 0.2016 0.0389 0.099 Uiso 1 1 calc R . .
C79 C 0.3656(7) 0.1422(6) 0.1219(4) 0.061(3) Uani 1 1 d . . .
H79 H 0.3240 0.1206 0.1138 0.073 Uiso 1 1 calc R . .
C80 C 0.3953(6) 0.1206(5) 0.1619(4) 0.059(3) Uani 1 1 d . . .
H80 H 0.4077 0.0816 0.1580 0.071 Uiso 1 1 calc R . .
C81 C 0.4634(5) 0.1531(5) 0.1749(3) 0.048(3) Uani 1 1 d . . .
H81 H 0.4528 0.1924 0.1792 0.058 Uiso 1 1 calc R . .
C82 C 0.5107(6) 0.1472(5) 0.1395(4) 0.054(3) Uani 1 1 d . . .
H82 H 0.5254 0.1085 0.1372 0.065 Uiso 1 1 calc R . .
C83 C 0.4737(7) 0.1667(6) 0.0989(4) 0.070(4) Uani 1 1 d . . .
H83 H 0.4638 0.2065 0.1006 0.084 Uiso 1 1 calc R . .
C84 C 0.5191(8) 0.1563(9) 0.0636(5) 0.099(6) Uani 1 1 d . . .
H84A H 0.4925 0.1647 0.0382 0.118 Uiso 1 1 calc R . .
H84B H 0.5579 0.1819 0.0660 0.118 Uiso 1 1 calc R . .
Fe1 Fe 0.42459(10) 0.37609(11) 0.39651(5) 0.0731(6) Uani 1 1 d . . .
C85 C 0.3769(6) 0.3882(6) 0.3410(3) 0.092(4) Uani 1 1 d DU . .
H85A H 0.3282 0.3984 0.3354 0.110 Uiso 1 1 calc R . .
C86 C 0.4326(7) 0.4253(5) 0.3474(3) 0.081(4) Uani 1 1 d DU . .
H86A H 0.4295 0.4659 0.3471 0.097 Uiso 1 1 calc R . .
C87 C 0.4931(6) 0.3943(5) 0.3540(3) 0.087(4) Uani 1 1 d DU . .
H87A H 0.5397 0.4094 0.3597 0.104 Uiso 1 1 calc R . .
C88 C 0.4756(6) 0.3375(5) 0.3518(3) 0.077(4) Uani 1 1 d DU . .
H88A H 0.5079 0.3063 0.3557 0.093 Uiso 1 1 calc R . .
C89 C 0.4034(6) 0.3336(5) 0.3437(3) 0.081(4) Uani 1 1 d DU . .
H89A H 0.3764 0.2992 0.3405 0.097 Uiso 1 1 calc R . .
C90 C 0.4728(6) 0.3936(7) 0.4513(3) 0.099(5) Uani 1 1 d DU . .
H90A H 0.5211 0.4054 0.4562 0.119 Uiso 1 1 calc R . .
C91 C 0.4156(8) 0.4285(5) 0.4441(4) 0.109(6) Uani 1 1 d DU . .
H91A H 0.4169 0.4691 0.4427 0.131 Uiso 1 1 calc R . .
C92 C 0.3565(6) 0.3957(7) 0.4386(3) 0.107(5) Uani 1 1 d DU . .
H92A H 0.3091 0.4090 0.4328 0.128 Uiso 1 1 calc R . .
C93 C 0.3774(7) 0.3402(6) 0.4425(4) 0.104(5) Uani 1 1 d DU . .
H93A H 0.3468 0.3077 0.4401 0.125 Uiso 1 1 calc R . .
C94 C 0.4490(8) 0.3388(6) 0.4503(4) 0.116(6) Uani 1 1 d DU . .
H94A H 0.4776 0.3054 0.4546 0.139 Uiso 1 1 calc R . .
Fe2 Fe 0.4699(3) 0.3788(3) 0.19349(8) 0.2057(19) Uani 1 1 d U . .
C95 C 0.4404(9) 0.4137(7) 0.1409(5) 0.142(8) Uani 1 1 d DU . .
H95A H 0.4097 0.4459 0.1369 0.171 Uiso 1 1 calc R . .
C96 C 0.5123(9) 0.4153(7) 0.1495(5) 0.127(7) Uani 1 1 d DU . .
H96A H 0.5409 0.4488 0.1518 0.153 Uiso 1 1 calc R . .
C97 C 0.5361(8) 0.3609(8) 0.1533(4) 0.141(8) Uani 1 1 d DU . .
H97A H 0.5843 0.3496 0.1594 0.170 Uiso 1 1 calc R . .
C98 C 0.4795(11) 0.3251(6) 0.1471(6) 0.160(9) Uani 1 1 d DU . .
H98A H 0.4808 0.2846 0.1492 0.192 Uiso 1 1 calc R . .
C99 C 0.4202(8) 0.3580(8) 0.1395(4) 0.133(7) Uani 1 1 d DU . .
H99A H 0.3726 0.3443 0.1356 0.160 Uiso 1 1 calc R . .
C100 C 0.5121(11) 0.3932(16) 0.2455(7) 0.246(15) Uani 1 1 d DU . .
H10B H 0.5596 0.4063 0.2514 0.295 Uiso 1 1 calc R . .
C101 C 0.4901(17) 0.3370(13) 0.2443(9) 0.31(2) Uani 1 1 d DU . .
H10C H 0.5203 0.3044 0.2476 0.377 Uiso 1 1 calc R . .
C102 C 0.4172(17) 0.3361(13) 0.2383(8) 0.242(16) Uani 1 1 d DU . .
H10D H 0.3883 0.3030 0.2337 0.290 Uiso 1 1 calc R . .
C103 C 0.3939(11) 0.3919(16) 0.2357(8) 0.32(2) Uani 1 1 d DU . .
H10E H 0.3461 0.4039 0.2289 0.386 Uiso 1 1 calc R . .
C104 C 0.4525(17) 0.4271(11) 0.2402(8) 0.231(15) Uani 1 1 d DU . .
H10F H 0.4519 0.4678 0.2400 0.278 Uiso 1 1 calc R . .
Fe3 Fe 0.5000 0.3779(2) 0.0000 0.1102(11) Uani 1 2 d SD . .
C105 C 0.5799(8) 0.4284(7) 0.005(2) 0.242 Uiso 0.50 1 d PD A 1
H10G H 0.5804 0.4682 0.0047 0.290 Uiso 0.50 1 d PR A 1
C106 C 0.5757(15) 0.401(2) -0.0338(13) 0.282 Uiso 0.50 1 d PD A 1
H10H H 0.5722 0.4132 -0.0617 0.339 Uiso 0.50 1 d PR A 1
C107 C 0.5765(13) 0.3425(18) -0.0266(16) 0.248 Uiso 0.50 1 d PD A 1
H10I H 0.5748 0.3105 -0.0441 0.298 Uiso 0.50 1 d PR A 1
C108 C 0.5827(7) 0.3338(13) 0.0163(19) 0.237 Uiso 0.50 1 d PD A 1
H10J H 0.5864 0.3014 0.0334 0.285 Uiso 0.50 1 d PR A 1
C109 C 0.5852(12) 0.387(3) 0.0355(11) 0.247 Uiso 0.50 1 d PD A 1
H10K H 0.5902 0.3988 0.0635 0.296 Uiso 0.50 1 d PR A 1
C110 C 0.5996(8) 0.3924(18) 0.0108(14) 0.245 Uiso 0.50 1 d PD A 2
H11A H 0.6191 0.4214 -0.0048 0.294 Uiso 0.50 1 d PR A 2
C111 C 0.5861(12) 0.3343(16) 0.0076(13) 0.243 Uiso 0.50 1 d PD A 2
H11B H 0.6036 0.3179 -0.0163 0.292 Uiso 0.50 1 d PR A 2
C112 C 0.539(2) 0.3201(14) 0.0372(12) 0.241 Uiso 0.50 1 d PD A 2
H11C H 0.5305 0.2808 0.0384 0.289 Uiso 0.50 1 d PR A 2
C113 C 0.522(2) 0.370(2) 0.0587(3) 0.242 Uiso 0.50 1 d PD A 2
H11D H 0.5006 0.3616 0.0834 0.290 Uiso 0.50 1 d PR A 2
C114 C 0.560(2) 0.4143(16) 0.0424(13) 0.243 Uiso 0.50 1 d PD A 2
H11E H 0.5558 0.4486 0.0569 0.292 Uiso 0.50 1 d PR A 2
O71 O 0.2429(5) 0.1301(6) 0.4707(3) 0.110(4) Uani 1 1 d . . .
O72 O 0.0406(7) 0.2257(6) 0.2595(5) 0.155(6) Uani 1 1 d . . .
O73 O 0.3436(6) 0.8038(5) 0.4994(3) 0.120(4) Uani 1 1 d . . .
O74 O 0.9026(6) 0.2295(5) 0.4493(4) 0.122(4) Uani 1 1 d . . .
O75 O 0.1083(6) 0.5612(5) 0.4590(3) 0.109(4) Uani 1 1 d . . .
O76 O 0.0368(8) 0.5243(8) 0.2611(7) 0.230(11) Uani 1 1 d . . .
O77 O 0.6623(11) 0.1144(9) 0.0192(6) 0.215(8) Uani 1 1 d . . .
O78 O 0.8719(8) 0.2225(6) 0.2430(7) 0.222(11) Uani 1 1 d . . .
O79 O 0.0000 0.1667(8) 0.5000 0.128(6) Uani 1 2 d S . .
O80 O 0.3859(11) 0.0187(9) 0.2277(8) 0.122(10) Uani 0.50 1 d P . .
O81 O 0.2892(16) 0.0598(12) 0.0323(8) 0.149(11) Uani 0.50 1 d P . .
O82 O 0.4881(12) 0.7724(10) 0.3922(8) 0.130(9) Uani 0.50 1 d P . .
O83 O 0.0532(12) 0.5189(11) 0.1939(9) 0.134(10) Uani 0.50 1 d P . .
O84 O 0.3680(13) 0.0234(11) 0.2970(10) 0.148(11) Uani 0.50 1 d P . .
O85 O 0.9196(12) 0.2781(10) 0.1050(9) 0.132(9) Uani 0.50 1 d P . .
O86 O 0.2152(13) 0.5058(10) 0.4960(8) 0.121(8) Uani 0.50 1 d PU . .
O87 O 0.5120(12) 0.7299(12) 0.0514(9) 0.135(10) Uani 0.50 1 d P . .
O88 O 0.0160(14) 0.2569(12) 0.1710(9) 0.050(7) Uani 0.25 1 d PU . .
O89 O 0.9112(19) 0.2590(19) 0.3233(9) 0.102(17) Uani 0.25 1 d P . .
O90 O 0.458(2) 0.8535(16) 0.5515(11) 0.101(15) Uani 0.25 1 d P . .
O91 O 0.955(2) 0.3319(19) 0.2480(14) 0.102(13) Uani 0.25 1 d PU . .
O92 O 0.381(2) 0.0186(19) 0.0254(13) 0.100(13) Uani 0.25 1 d PU . .
O93 O 0.999(4) 0.392(4) 0.195(2) 0.216 Uiso 0.25 1 d P . .
O94 O 0.919(5) 0.370(5) 0.292(3) 0.258 Uiso 0.25 1 d P . .
O95 O 0.0000 0.591(3) 0.5000 0.254 Uiso 0.50 2 d SP . .

loop_
_atom_site_aniso_label
_atom_site_aniso_U_11
_atom_site_aniso_U_22
_atom_site_aniso_U_33
_atom_site_aniso_U_23
_atom_site_aniso_U_13
_atom_site_aniso_U_12
O1 0.057(5) 0.054(5) 0.030(4) -0.001(3) 0.005(3) -0.015(4)
O2 0.070(5) 0.054(5) 0.038(4) -0.007(4) 0.006(4) -0.001(4)
O3 0.077(6) 0.076(6) 0.032(4) 0.004(4) 0.001(4) 0.008(5)
O4 0.067(5) 0.045(5) 0.035(4) 0.002(4) 0.019(4) -0.004(4)
O5 0.130(10) 0.160(13) 0.046(6) 0.000(6) 0.012(6) -0.015(8)
O6 0.054(5) 0.039(5) 0.044(5) 0.001(3) 0.011(3) -0.006(4)
O7 0.076(6) 0.058(6) 0.057(5) -0.020(4) 0.004(4) -0.008(4)
O8 0.080(6) 0.056(5) 0.038(4) -0.002(4) -0.006(4) -0.004(4)
O9 0.069(5) 0.050(5) 0.060(5) -0.011(5) 0.028(4) -0.021(4)
O10 0.110(9) 0.163(13) 0.119(10) -0.053(9) 0.056(8) 0.016(9)
O11 0.046(5) 0.045(5) 0.045(5) -0.007(3) 0.008(3) -0.006(4)
O12 0.063(5) 0.060(6) 0.043(5) 0.005(4) -0.009(4) -0.009(4)
O13 0.057(5) 0.083(6) 0.039(4) 0.005(4) 0.000(4) -0.016(4)
O14 0.046(5) 0.059(5) 0.050(5) -0.019(4) 0.010(4) -0.003(4)
O15 0.089(7) 0.054(5) 0.057(5) -0.021(4) 0.001(5) -0.002(5)
O16 0.046(5) 0.054(5) 0.046(5) -0.008(4) 0.006(3) -0.001(4)
O17 0.051(5) 0.080(6) 0.063(6) 0.018(5) -0.004(4) -0.008(4)
O18 0.043(4) 0.081(6) 0.038(4) 0.010(4) 0.005(3) -0.003(4)
O19 0.055(5) 0.078(6) 0.036(5) -0.009(4) -0.002(4) 0.016(4)
O20 0.076(7) 0.196(14) 0.090(8) -0.077(9) -0.023(7) 0.010(8)
O21 0.054(5) 0.041(5) 0.037(4) -0.008(3) -0.004(3) -0.008(4)
O22 0.076(6) 0.038(4) 0.057(5) 0.004(4) 0.018(4) 0.001(4)
O23 0.082(6) 0.055(5) 0.046(5) -0.001(4) 0.020(4) 0.009(4)
O24 0.088(6) 0.064(6) 0.025(4) -0.007(4) 0.001(4) 0.004(5)
O25 0.177(12) 0.104(10) 0.057(6) 0.013(6) -0.040(7) 0.021(8)
O26 0.066(5) 0.041(5) 0.040(4) 0.005(4) 0.006(4) 0.006(4)
O27 0.075(6) 0.067(6) 0.050(5) -0.003(4) 0.022(4) -0.009(5)
O28 0.080(6) 0.046(5) 0.040(4) -0.006(4) 0.014(4) -0.002(4)
O29 0.072(6) 0.070(6) 0.042(5) 0.004(4) -0.005(4) -0.007(4)
O30 0.086(6) 0.060(6) 0.056(5) 0.016(4) 0.002(5) 0.008(5)
O31 0.055(5) 0.055(5) 0.044(5) 0.003(4) 0.004(4) 0.001(4)
O32 0.060(5) 0.064(6) 0.053(5) -0.008(4) 0.002(4) 0.006(4)
O33 0.061(5) 0.073(6) 0.037(4) -0.006(4) 0.000(3) -0.013(4)
O34 0.060(5) 0.082(6) 0.037(5) 0.023(4) 0.005(4) 0.005(4)
O35 0.098(8) 0.131(11) 0.083(8) 0.031(7) 0.027(6) 0.016(7)
O36 0.055(5) 0.048(5) 0.052(5) -0.004(4) 0.009(4) 0.002(4)
O37 0.090(6) 0.050(5) 0.052(5) 0.010(4) 0.016(4) -0.004(5)
O38 0.076(6) 0.071(6) 0.045(5) 0.003(4) -0.001(4) -0.016(4)
O39 0.070(6) 0.070(6) 0.039(5) -0.010(4) 0.018(4) 0.005(4)
O40 0.086(8) 0.132(10) 0.082(7) -0.014(7) 0.042(6) -0.001(7)
O41 0.067(6) 0.040(5) 0.055(5) 0.000(4) 0.017(4) 0.002(4)
O42 0.074(6) 0.050(5) 0.076(6) 0.011(5) -0.007(5) -0.001(4)
O43 0.088(6) 0.051(5) 0.045(5) -0.006(4) -0.004(4) -0.005(4)
O44 0.089(6) 0.059(5) 0.060(5) -0.003(5) 0.035(4) -0.007(5)
O45 0.139(11) 0.117(10) 0.117(10) 0.041(8) 0.054(8) -0.017(9)
O46 0.063(5) 0.040(5) 0.047(5) -0.005(4) 0.014(4) -0.007(4)
O47 0.074(5) 0.054(5) 0.040(5) -0.003(4) -0.007(4) 0.001(4)
O48 0.060(5) 0.076(6) 0.042(4) -0.012(4) 0.001(4) 0.016(4)
O49 0.059(5) 0.057(5) 0.044(5) 0.008(4) 0.010(4) 0.001(4)
O50 0.116(8) 0.113(9) 0.057(6) 0.026(6) 0.004(6) 0.000(7)
O51 0.051(5) 0.052(5) 0.047(5) 0.007(4) -0.005(4) -0.004(4)
O52 0.061(5) 0.098(7) 0.052(5) -0.010(5) -0.002(4) 0.016(5)
O53 0.056(5) 0.085(6) 0.045(5) 0.001(4) 0.010(4) -0.002(4)
O54 0.074(6) 0.104(8) 0.033(5) 0.013(5) -0.004(4) -0.017(5)
O55 0.124(10) 0.141(11) 0.075(8) 0.025(7) -0.027(7) 0.002(9)
O56 0.066(6) 0.060(6) 0.049(5) 0.012(4) -0.005(4) 0.007(4)
O57 0.075(6) 0.054(5) 0.058(5) -0.011(4) 0.005(4) -0.003(4)
O58 0.105(7) 0.049(5) 0.054(5) -0.004(4) 0.024(5) -0.012(5)
O59 0.092(7) 0.061(6) 0.057(6) 0.007(5) -0.019(5) -0.020(5)
O60 0.180(14) 0.185(14) 0.084(8) 0.002(9) -0.048(9) -0.073(11)
O61 0.071(6) 0.046(5) 0.052(5) 0.001(4) 0.006(4) -0.002(4)
O62 0.108(7) 0.066(6) 0.052(6) -0.012(5) 0.012(5) 0.004(5)
O63 0.105(7) 0.043(5) 0.044(5) 0.004(4) 0.020(4) 0.004(4)
O64 0.079(6) 0.071(6) 0.036(5) -0.002(4) -0.004(4) 0.002(5)
O65 0.141(11) 0.128(11) 0.081(9) -0.032(7) -0.006(7) 0.026(9)
O66 0.070(6) 0.050(5) 0.055(5) -0.010(4) -0.003(4) -0.014(4)
O67 0.056(5) 0.075(6) 0.051(5) 0.002(4) 0.008(4) -0.020(4)
O68 0.068(5) 0.087(6) 0.036(4) 0.012(4) 0.007(4) -0.013(5)
O69 0.066(6) 0.080(6) 0.050(5) -0.018(5) -0.008(4) -0.003(5)
O70 0.210(18) 0.232(19) 0.091(11) -0.051(11) 0.030(9) 0.114(16)
C1 0.055(7) 0.058(8) 0.027(5) 0.004(5) 0.011(5) -0.020(6)
C2 0.053(7) 0.045(7) 0.037(6) -0.005(5) 0.007(5) -0.017(5)
C3 0.043(6) 0.059(8) 0.026(5) -0.007(5) -0.001(4) -0.011(5)
C4 0.065(8) 0.059(8) 0.036(6) -0.003(6) 0.011(5) -0.009(6)
C5 0.059(7) 0.052(8) 0.038(6) -0.001(5) 0.020(5) 0.004(6)
C6 0.107(11) 0.073(9) 0.034(7) 0.007(6) 0.033(7) 0.023(8)
C7 0.048(7) 0.040(7) 0.072(8) -0.013(6) 0.010(6) -0.002(6)
C8 0.057(7) 0.041(6) 0.053(6) -0.009(7) 0.001(5) -0.007(6)
C9 0.060(8) 0.050(7) 0.040(7) 0.003(6) 0.008(5) 0.001(6)
C10 0.060(8) 0.042(7) 0.050(7) -0.002(6) 0.020(6) 0.001(6)
C11 0.070(8) 0.047(7) 0.028(6) -0.002(5) 0.010(5) 0.002(6)
C12 0.112(13) 0.074(10) 0.043(7) -0.008(7) 0.009(7) -0.044(9)
C13 0.038(6) 0.036(7) 0.046(6) -0.003(5) -0.006(5) -0.009(5)
C14 0.037(6) 0.040(6) 0.041(6) -0.009(5) -0.008(5) -0.014(5)
C15 0.044(7) 0.046(7) 0.036(6) 0.002(5) 0.000(5) 0.002(5)
C16 0.030(6) 0.051(7) 0.042(6) -0.004(5) 0.003(5) 0.004(5)
C17 0.042(7) 0.039(6) 0.051(7) -0.003(5) 0.000(5) -0.009(5)
C18 0.062(8) 0.107(12) 0.030(6) -0.007(7) 0.010(5) 0.003(7)
C19 0.066(8) 0.042(7) 0.052(7) -0.006(6) 0.006(6) -0.006(6)
C20 0.055(7) 0.047(7) 0.052(8) 0.006(6) -0.004(6) -0.006(6)
C21 0.063(7) 0.046(7) 0.029(6) -0.005(5) 0.018(5) -0.008(6)
C22 0.053(7) 0.045(7) 0.034(6) -0.012(5) 0.001(5) -0.005(6)
C23 0.059(7) 0.062(8) 0.025(6) -0.003(5) 0.006(5) -0.001(6)
C24 0.085(11) 0.142(15) 0.043(8) -0.021(9) 0.009(7) 0.001(10)
C25 0.055(8) 0.058(8) 0.033(6) -0.008(5) 0.006(5) -0.010(6)
C26 0.063(8) 0.053(8) 0.036(7) 0.011(6) 0.002(5) 0.008(6)
C27 0.079(8) 0.035(6) 0.037(6) -0.009(5) 0.012(6) -0.005(6)
C28 0.076(8) 0.045(7) 0.032(6) -0.001(5) 0.006(5) -0.002(6)
C29 0.072(8) 0.062(9) 0.030(6) 0.002(6) 0.003(5) -0.001(6)
C30 0.148(15) 0.080(11) 0.030(6) -0.003(6) 0.014(8) 0.045(9)
C31 0.067(8) 0.055(8) 0.041(7) 0.004(6) 0.007(6) -0.025(6)
C32 0.059(8) 0.054(7) 0.034(6) 0.001(5) 0.009(5) 0.005(6)
C33 0.055(7) 0.049(7) 0.024(5) 0.001(5) -0.001(5) 0.003(5)
C34 0.039(7) 0.050(7) 0.037(6) -0.007(5) -0.003(5) 0.002(5)
C35 0.055(7) 0.050(7) 0.048(7) -0.007(6) -0.004(5) 0.001(6)
C36 0.075(9) 0.073(9) 0.028(6) -0.011(6) 0.016(5) -0.014(7)
C37 0.055(7) 0.055(8) 0.043(7) 0.004(6) 0.013(5) 0.010(6)
C38 0.062(8) 0.051(7) 0.028(6) 0.000(5) 0.009(5) -0.002(6)
C39 0.066(8) 0.052(7) 0.027(6) -0.004(5) 0.003(5) 0.009(6)
C40 0.057(8) 0.046(7) 0.035(6) 0.012(5) -0.002(5) 0.002(6)
C41 0.055(7) 0.067(8) 0.028(6) 0.008(6) 0.004(5) -0.002(6)
C42 0.062(9) 0.101(12) 0.047(8) -0.006(8) -0.010(6) 0.000(8)
C43 0.057(8) 0.057(8) 0.044(7) -0.006(6) -0.001(6) 0.005(6)
C44 0.053(8) 0.071(9) 0.039(7) 0.003(6) 0.014(5) -0.006(6)
C45 0.056(7) 0.047(7) 0.042(6) -0.016(5) 0.008(5) -0.005(6)
C46 0.076(8) 0.025(6) 0.042(7) 0.000(5) 0.017(6) 0.003(5)
C47 0.062(8) 0.046(7) 0.047(7) 0.001(6) 0.010(6) 0.009(6)
C48 0.091(11) 0.057(9) 0.074(10) 0.007(7) 0.011(8) -0.010(8)
C49 0.049(7) 0.045(7) 0.059(8) 0.005(6) 0.013(6) -0.005(6)
C50 0.069(8) 0.060(8) 0.049(6) 0.010(7) 0.006(5) -0.017(7)
C51 0.068(8) 0.038(7) 0.036(6) 0.005(5) 0.012(5) 0.010(6)
C52 0.052(7) 0.045(7) 0.044(7) 0.005(5) 0.004(5) 0.003(6)
C53 0.088(10) 0.035(7) 0.060(8) 0.003(6) 0.020(7) 0.014(6)
C54 0.156(16) 0.075(11) 0.033(7) 0.007(7) 0.024(8) 0.003(10)
C55 0.056(7) 0.049(8) 0.042(7) -0.001(6) 0.014(5) -0.007(6)
C56 0.059(8) 0.038(7) 0.048(7) -0.005(5) -0.006(6) -0.014(5)
C57 0.037(6) 0.053(7) 0.032(6) 0.005(5) -0.002(4) -0.001(5)
C58 0.049(7) 0.041(7) 0.039(6) 0.003(5) 0.005(5) -0.008(5)
C59 0.065(9) 0.054(8) 0.050(7) -0.004(6) 0.012(6) -0.007(6)
C60 0.078(9) 0.075(10) 0.032(6) -0.001(6) 0.005(6) 0.007(7)
C61 0.059(8) 0.059(9) 0.067(9) 0.001(7) -0.013(7) -0.022(7)
C62 0.072(8) 0.049(8) 0.035(7) -0.006(6) -0.009(6) -0.002(6)
C63 0.061(8) 0.066(8) 0.035(6) -0.003(6) 0.004(5) 0.008(6)
C64 0.066(8) 0.042(7) 0.041(7) -0.003(5) 0.000(5) 0.009(6)
C65 0.071(9) 0.081(10) 0.039(7) -0.006(6) 0.007(6) -0.022(7)
C66 0.108(13) 0.107(14) 0.074(11) -0.008(10) 0.028(9) -0.038(11)
C67 0.055(8) 0.047(7) 0.070(9) 0.004(7) -0.011(6) 0.000(6)
C68 0.053(7) 0.042(7) 0.068(9) 0.011(6) 0.002(6) 0.002(6)
C69 0.066(8) 0.055(8) 0.039(7) -0.007(6) 0.009(6) -0.011(6)
C70 0.064(8) 0.055(8) 0.055(8) 0.001(6) -0.008(6) -0.012(6)
C71 0.091(10) 0.058(9) 0.060(9) -0.001(7) -0.002(7) -0.010(7)
C72 0.165(17) 0.068(10) 0.046(8) -0.007(7) 0.016(10) -0.036(10)
C73 0.073(9) 0.057(8) 0.052(8) -0.002(7) -0.003(6) -0.005(7)
C74 0.070(9) 0.051(8) 0.053(8) -0.012(6) 0.001(6) -0.018(6)
C75 0.060(8) 0.064(8) 0.041(7) -0.018(6) 0.000(6) -0.008(6)
C76 0.067(9) 0.060(8) 0.044(7) -0.015(6) -0.003(6) -0.025(7)
C77 0.093(10) 0.094(11) 0.027(6) 0.004(6) 0.010(6) 0.020(8)
C78 0.095(11) 0.090(12) 0.066(10) 0.007(8) 0.022(8) 0.008(9)
C79 0.072(9) 0.066(9) 0.044(7) 0.002(6) -0.003(6) -0.001(7)
C80 0.055(8) 0.055(8) 0.067(9) 0.005(7) -0.002(7) -0.011(6)
C81 0.048(7) 0.062(8) 0.035(6) 0.003(6) 0.004(5) -0.004(6)
C82 0.057(8) 0.051(8) 0.055(8) 0.005(6) 0.016(6) 0.006(6)
C83 0.084(10) 0.083(10) 0.043(7) 0.009(7) 0.006(7) -0.015(8)
C84 0.082(11) 0.158(18) 0.057(9) -0.006(10) 0.014(8) 0.024(11)
Fe1 0.0896(13) 0.0949(14) 0.0348(8) -0.0021(11) 0.0051(8) -0.0097(13)
C85 0.090(8) 0.127(9) 0.059(7) 0.004(7) 0.005(6) 0.011(8)
C86 0.108(8) 0.081(8) 0.057(7) 0.007(6) 0.030(6) 0.007(7)
C87 0.085(8) 0.116(9) 0.060(7) 0.001(7) 0.005(6) -0.016(7)
C88 0.091(8) 0.092(8) 0.052(7) -0.003(6) 0.023(6) 0.022(7)
C89 0.108(8) 0.090(8) 0.045(6) -0.016(6) 0.007(6) -0.034(7)
C90 0.109(9) 0.123(10) 0.065(7) 0.002(7) 0.004(7) -0.010(8)
C91 0.140(10) 0.126(10) 0.065(8) -0.021(7) 0.036(7) -0.006(8)
C92 0.112(9) 0.141(10) 0.071(8) -0.005(7) 0.026(7) 0.009(8)
C93 0.125(9) 0.113(9) 0.074(8) -0.003(7) 0.011(7) -0.034(8)
C94 0.136(10) 0.117(10) 0.094(9) 0.020(8) 0.006(8) 0.018(8)
Fe2 0.290(4) 0.275(5) 0.0572(15) -0.001(3) 0.049(2) 0.000(4)
C95 0.158(11) 0.139(11) 0.132(11) -0.003(9) 0.023(9) 0.028(9)
C96 0.144(10) 0.130(10) 0.107(10) -0.017(8) 0.008(8) -0.036(8)
C97 0.136(10) 0.161(12) 0.127(10) 0.006(9) 0.008(8) 0.007(9)
C98 0.178(12) 0.155(12) 0.149(12) 0.007(9) 0.024(9) -0.007(9)
C99 0.129(10) 0.150(11) 0.121(10) 0.000(8) 0.017(8) -0.032(9)
C100 0.261(17) 0.251(18) 0.222(17) 0.001(10) -0.003(10) 0.015(10)
C101 0.32(2) 0.32(2) 0.30(2) 0.009(10) 0.012(10) -0.009(10)
C102 0.249(18) 0.260(18) 0.221(18) 0.019(10) 0.043(10) 0.010(10)
C103 0.33(2) 0.32(2) 0.31(2) -0.001(10) 0.038(10) -0.005(10)
C104 0.239(17) 0.249(17) 0.208(17) -0.030(10) 0.026(10) 0.012(10)
Fe3 0.116(3) 0.134(3) 0.081(2) 0.000 0.0160(18) 0.000
O71 0.091(7) 0.184(12) 0.056(6) -0.017(7) 0.014(5) -0.030(8)
O72 0.139(11) 0.114(11) 0.201(17) 0.041(10) -0.059(10) -0.051(9)
O73 0.146(10) 0.132(10) 0.081(8) 0.022(7) 0.012(7) 0.003(8)
O74 0.123(9) 0.110(9) 0.131(11) -0.018(8) 0.004(7) -0.008(8)
O75 0.151(10) 0.088(8) 0.088(8) -0.003(6) 0.009(7) -0.006(7)
O76 0.148(14) 0.174(17) 0.35(3) -0.104(18) -0.098(16) 0.044(12)
O77 0.26(2) 0.22(2) 0.175(17) 0.081(15) 0.035(14) 0.005(16)
O78 0.153(13) 0.112(12) 0.39(3) -0.097(15) -0.106(16) 0.058(10)
O79 0.147(15) 0.147(16) 0.092(12) 0.000 0.029(10) 0.000
O80 0.104(16) 0.088(16) 0.16(2) 0.068(15) -0.070(15) -0.061(13)
O81 0.21(3) 0.13(2) 0.097(19) 0.008(16) -0.047(18) -0.04(2)
O82 0.116(19) 0.12(2) 0.16(2) -0.030(17) 0.062(16) -0.058(15)
O83 0.101(18) 0.12(2) 0.19(3) 0.010(19) 0.051(17) 0.018(15)
O84 0.099(18) 0.12(2) 0.24(3) -0.03(2) 0.083(19) -0.038(15)
O85 0.109(18) 0.094(17) 0.19(3) -0.032(18) -0.005(17) -0.025(14)
O86 0.133(11) 0.109(11) 0.117(11) 0.014(9) -0.027(9) 0.010(8)
O87 0.101(17) 0.14(2) 0.17(3) 0.045(19) 0.046(16) 0.053(15)
O88 0.049(9) 0.051(9) 0.050(9) 0.001(5) 0.002(5) -0.009(5)
O89 0.09(3) 0.18(4) 0.037(19) -0.03(2) -0.007(17) 0.10(3)
O90 0.16(4) 0.08(3) 0.07(2) 0.03(2) 0.04(2) 0.05(3)
O91 0.099(14) 0.100(14) 0.104(14) -0.003(5) 0.000(5) -0.001(5)
O92 0.102(15) 0.103(15) 0.097(15) 0.014(10) 0.010(10) 0.005(10)

loop_
_geom_bond_atom_site_label_1
_geom_bond_atom_site_label_2
_geom_bond_distance
_geom_bond_site_symmetry_2
_geom_bond_publ_flag
O1 C1 1.373(12) . ?
O1 C40 1.442(13) . ?
O2 C2 1.427(12) . ?
O3 C3 1.445(12) . ?
O4 C1 1.415(12) . ?
O4 C5 1.417(13) . ?
O5 C6 1.434(16) . ?
O5 H5 0.8201 . ?
O6 C7 1.429(13) . ?
O6 C4 1.437(14) . ?
O7 C8 1.408(12) . ?
O7 H7 0.8200 . ?
O8 C9 1.425(13) . ?
O9 C7 1.423(13) . ?
O9 C11 1.455(13) . ?
O10 C12 1.380(19) . ?
O10 H10 0.8200 . ?
O11 C13 1.414(12) . ?
O11 C10 1.457(13) . ?
O12 C14 1.428(12) . ?
O12 H12 0.8200 . ?
O13 C15 1.437(12) . ?
O14 C13 1.400(12) . ?
O14 C17 1.467(12) . ?
O15 C18 1.439(15) . ?
O15 H15 0.8200 . ?
O16 C19 1.402(13) . ?
O16 C16 1.446(11) . ?
O17 C20 1.430(13) . ?
O17 H17 0.8200 . ?
O18 C21 1.418(12) . ?
O19 C23 1.395(13) . ?
O19 C19 1.446(13) . ?
O20 C24 1.392(19) . ?
O20 H20 0.8200 . ?
O21 C22 1.373(13) . ?
O21 C25 1.424(13) . ?
O22 C26 1.445(12) . ?
O23 C27 1.413(12) . ?
O24 C25 1.408(13) . ?
O24 C29 1.468(14) . ?
O25 C30 1.375(19) . ?
O25 H25 0.8200 . ?
O26 C31 1.416(14) . ?
O26 C28 1.423(13) . ?
O27 C32 1.424(13) . ?
O27 H27 0.8200 . ?
O28 C33 1.441(12) . ?
O29 C31 1.415(13) . ?
O29 C35 1.482(13) . ?
O30 C36 1.434(14) . ?
O30 H30 0.8200 . ?
O31 C37 1.395(13) . ?
O31 C34 1.432(12) . ?
O32 C38 1.411(12) . ?
O32 H32 0.8200 . ?
O33 C39 1.414(12) . ?
O34 C41 1.412(13) . ?
O34 C37 1.460(13) . ?
O35 C42 1.427(17) . ?
O36 C43 1.393(13) . ?
O36 C82 1.465(14) . ?
O37 C44 1.421(13) . ?
O37 H37 0.8200 . ?
O38 C45 1.467(13) . ?
O39 C43 1.406(13) . ?
O39 C47 1.448(14) . ?
O40 C48 1.424(16) . ?
O40 H40 0.8200 . ?
O41 C49 1.422(13) . ?
O41 C46 1.444(12) . ?
O42 C50 1.441(13) . ?
O42 H42 0.8200 . ?
O43 C51 1.472(13) . ?
O44 C49 1.443(13) . ?
O44 C53 1.450(14) . ?
O45 C54 1.380(19) . ?
O46 C55 1.414(13) . ?
O46 C52 1.440(13) . ?
O47 C56 1.414(13) . ?
O47 H47 0.8201 . ?
O48 C57 1.442(12) . ?
O49 C55 1.435(13) . ?
O49 C59 1.451(13) . ?
O50 C60 1.438(16) . ?
O50 H50 0.8204 . ?
O51 C61 1.366(14) . ?
O51 C58 1.489(12) . ?
O52 C62 1.431(13) . ?
O53 C63 1.430(13) . ?
O54 C65 1.418(15) . ?
O54 C61 1.429(14) . ?
O55 C66 1.41(2) . ?
O56 C64 1.424(14) . ?
O56 C67 1.451(13) . ?
O57 C68 1.452(14) . ?
O58 C69 1.432(13) . ?
O58 H58 0.8200 . ?
O59 C71 1.401(15) . ?
O59 C67 1.435(15) . ?
O60 C72 1.41(2) . ?
O61 C70 1.440(14) . ?
O61 C73 1.446(14) . ?
O62 C74 1.419(14) . ?
O62 H62 0.8200 . ?
O63 C75 1.417(14) . ?
O63 H63 0.8200 . ?
O64 C73 1.387(14) . ?
O64 C77 1.490(15) . ?
O65 C78 1.369(18) . ?
O65 H65 0.8200 . ?
O66 C79 1.407(15) . ?
O66 C76 1.447(14) . ?
O67 C80 1.397(14) . ?
O68 C81 1.399(12) . ?
O69 C83 1.399(15) . ?
O69 C79 1.419(14) . ?
O70 C84 1.33(2) . ?
O70 H70 0.8215 . ?
C1 C2 1.556(15) . ?
C1 H1 0.9800 . ?
C2 C3 1.472(15) . ?
C2 H2A 0.9800 . ?
C3 C4 1.507(14) . ?
C3 H3A 0.9800 . ?
C4 C5 1.525(15) . ?
C4 H4 0.9800 . ?
C5 C6 1.525(14) . ?
C5 H5A 0.9800 . ?
C6 H6A 0.9700 . ?
C6 H6B 0.9700 . ?
C7 C8 1.487(16) . ?
C7 H7A 0.9800 . ?
C8 C9 1.476(15) . ?
C8 H8A 0.9800 . ?
C9 C10 1.514(15) . ?
C9 H9 0.9800 . ?
C10 C11 1.486(15) . ?
C10 H10A 0.9800 . ?
C11 C12 1.544(16) . ?
C11 H11 0.9800 . ?
C12 H12A 0.9700 . ?
C12 H12B 0.9700 . ?
C13 C14 1.516(14) . ?
C13 H13A 0.9800 . ?
C14 C15 1.487(14) . ?
C14 H14 0.9800 . ?
C15 C16 1.516(14) . ?
C15 H15A 0.9800 . ?
C16 C17 1.521(14) . ?
C16 H16 0.9800 . ?
C17 C18 1.505(15) . ?
C17 H17A 0.9800 . ?
C18 H18A 0.9700 . ?
C18 H18B 0.9700 . ?
C19 C20 1.577(16) . ?
C19 H19 0.9800 . ?
C20 C21 1.480(15) . ?
C20 H20A 0.9800 . ?
C21 C22 1.533(14) . ?
C21 H21 0.9800 . ?
C22 C23 1.545(14) . ?
C22 H22A 0.9800 . ?
C23 C24 1.505(16) . ?
C23 H23A 0.9800 . ?
C24 H24A 0.9700 . ?
C24 H24B 0.9700 . ?
C25 C26 1.509(15) . ?
C25 H25A 0.9800 . ?
C26 C27 1.535(16) . ?
C26 H26 0.9800 . ?
C27 C28 1.498(15) . ?
C27 H27A 0.9800 . ?
C28 C29 1.511(15) . ?
C28 H28A 0.9800 . ?
C29 C30 1.518(16) . ?
C29 H29 0.9800 . ?
C30 H30A 0.9700 . ?
C30 H30B 0.9700 . ?
C31 C32 1.536(15) . ?
C31 H31 0.9800 . ?
C32 C33 1.477(15) . ?
C32 H32A 0.9800 . ?
C33 C34 1.525(14) . ?
C33 H33A 0.9800 . ?
C34 C35 1.517(15) . ?
C34 H34 0.9800 . ?
C35 C36 1.523(15) . ?
C35 H35A 0.9800 . ?
C36 H36A 0.9700 . ?
C36 H36B 0.9700 . ?
C37 C38 1.499(15) . ?
C37 H37A 0.9800 . ?
C38 C39 1.504(15) . ?
C38 H38A 0.9800 . ?
C39 C40 1.486(14) . ?
C39 H39 0.9800 . ?
C40 C41 1.538(15) . ?
C40 H40A 0.9800 . ?
C41 C42 1.475(16) . ?
C41 H41 0.9800 . ?
C42 H42A 0.9700 . ?
C42 H42B 0.9700 . ?
C43 C44 1.578(16) . ?
C43 H43A 0.9800 . ?
C44 C45 1.524(16) . ?
C44 H44 0.9800 . ?
C45 C46 1.513(15) . ?
C45 H45A 0.9800 . ?
C46 C47 1.498(15) . ?
C46 H46 0.9800 . ?
C47 C48 1.504(17) . ?
C47 H47A 0.9800 . ?
C48 H48A 0.9700 . ?
C48 H48B 0.9700 . ?
C49 C50 1.536(16) . ?
C49 H49 0.9800 . ?
C50 C51 1.502(16) . ?
C50 H50A 0.9800 . ?
C51 C52 1.537(14) . ?
C51 H51 0.9800 . ?
C52 C53 1.509(16) . ?
C52 H52A 0.9800 . ?
C53 C54 1.501(16) . ?
C53 H53A 0.9800 . ?
C54 H54A 0.9700 . ?
C54 H54B 0.9700 . ?
C55 C56 1.507(15) . ?
C55 H55A 0.9800 . ?
C56 C57 1.513(14) . ?
C56 H56 0.9800 . ?
C57 C58 1.504(14) . ?
C57 H57A 0.9800 . ?
C58 C59 1.519(15) . ?
C58 H58A 0.9800 . ?
C59 C60 1.547(16) . ?
C59 H59 0.9800 . ?
C60 H60A 0.9700 . ?
C60 H60B 0.9700 . ?
C61 C62 1.448(17) . ?
C61 H61 0.9800 . ?
C62 C63 1.523(17) . ?
C62 H62A 0.9800 . ?
C63 C64 1.477(15) . ?
C63 H63A 0.9800 . ?
C64 C65 1.534(16) . ?
C64 H64 0.9800 . ?
C65 C66 1.59(2) . ?
C65 H65A 0.9800 . ?
C66 H66A 0.9700 . ?
C66 H66B 0.9700 . ?
C67 C68 1.473(17) . ?
C67 H67A 0.9800 . ?
C68 C69 1.514(16) . ?
C68 H68A 0.9800 . ?
C69 C70 1.496(16) . ?
C69 H69 0.9800 . ?
C70 C71 1.516(17) . ?
C70 H70A 0.9800 . ?
C71 C72 1.551(18) . ?
C71 H71 0.9800 . ?
C72 H72A 0.9700 . ?
C72 H72B 0.9700 . ?
C73 C74 1.505(17) . ?
C73 H73 0.9800 . ?
C74 C75 1.532(17) . ?
C74 H74 0.9800 . ?
C75 C76 1.498(15) . ?
C75 H75 0.9800 . ?
C76 C77 1.524(17) . ?
C76 H76 0.9800 . ?
C77 C78 1.554(19) . ?
C77 H77 0.9800 . ?
C78 H78A 0.9700 . ?
C78 H78B 0.9700 . ?
C79 C80 1.489(16) . ?
C79 H79 0.9800 . ?
C80 C81 1.568(15) . ?
C80 H80 0.9800 . ?
C81 C82 1.532(15) . ?
C81 H81 0.9800 . ?
C82 C83 1.543(17) . ?
C82 H82 0.9800 . ?
C83 C84 1.522(18) . ?
C83 H83 0.9800 . ?
C84 H84A 0.9700 . ?
C84 H84B 0.9700 . ?
Fe1 C85 2.003(10) . ?
Fe1 C94 2.005(13) . ?
Fe1 C90 2.011(11) . ?
Fe1 C93 2.013(12) . ?
Fe1 C86 2.014(11) . ?
Fe1 C91 2.023(12) . ?
Fe1 C92 2.029(11) . ?
Fe1 C89 2.029(10) . ?
Fe1 C87 2.038(10) . ?
Fe1 C88 2.047(10) . ?
C85 C86 1.407(9) . ?
C85 C89 1.413(9) . ?
C85 H85A 0.9800 . ?
C86 C87 1.394(9) . ?
C86 H86A 0.9800 . ?
C87 C88 1.412(9) . ?
C87 H87A 0.9800 . ?
C88 C89 1.410(9) . ?
C88 H88A 0.9800 . ?
C89 H89A 0.9800 . ?
C90 C94 1.397(9) . ?
C90 C91 1.400(9) . ?
C90 H90A 0.9800 . ?
C91 C92 1.393(9) . ?
C91 H91A 0.9800 . ?
C92 C93 1.400(9) . ?
C92 H92A 0.9800 . ?
C93 C94 1.395(9) . ?
C93 H93A 0.9800 . ?
C94 H94A 0.9800 . ?
Fe2 C100 1.87(2) . ?
Fe2 C96 1.922(16) . ?
Fe2 C97 1.949(15) . ?
Fe2 C104 1.97(3) . ?
Fe2 C101 1.96(3) . ?
Fe2 C95 1.968(17) . ?
Fe2 C98 2.014(19) . ?
Fe2 C99 2.020(15) . ?
Fe2 C103 2.11(2) . ?
Fe2 C102 2.11(2) . ?
C95 C99 1.398(9) . ?
C95 C96 1.404(9) . ?
C95 H95A 0.9800 . ?
C96 C97 1.391(10) . ?
C96 H96A 0.9800 . ?
C97 C98 1.398(10) . ?
C97 H97A 0.9800 . ?
C98 C99 1.403(10) . ?
C98 H98A 0.9800 . ?
C99 H99A 0.9800 . ?
C100 C104 1.414(10) . ?
C100 C101 1.420(10) . ?
C100 H10B 0.9800 . ?
C101 C102 1.414(10) . ?
C101 H10C 0.9800 . ?
C102 C103 1.418(10) . ?
C102 H10D 0.9800 . ?
C103 C104 1.419(10) . ?
C103 H10E 0.9800 . ?
C104 H10F 0.9800 . ?
Fe3 C113 1.952(8) 2_655 ?
Fe3 C113 1.952(8) . ?
Fe3 C114 1.961(10) . ?
Fe3 C114 1.961(10) 2_655 ?
Fe3 C109 1.966(9) . ?
Fe3 C109 1.966(9) 2_655 ?
Fe3 C112 1.965(9) 2_655 ?
Fe3 C112 1.965(9) . ?
Fe3 C107 1.966(9) 2_655 ?
Fe3 C107 1.966(9) . ?
Fe3 C108 1.966(9) 2_655 ?
Fe3 C108 1.966(9) . ?
C105 C106 1.422(10) . ?
C105 C109 1.425(10) . ?
C105 H10G 0.9600 . ?
C105 H11A 0.8558 . ?
C106 C107 1.420(10) . ?
C106 H10H 0.9600 . ?
C106 H11A 1.3231 . ?
C107 C108 1.420(10) . ?
C107 H10I 0.9600 . ?
C107 H11B 0.8466 . ?
C108 C109 1.425(10) . ?
C108 H10J 0.9600 . ?
C108 H11B 1.2296 . ?
C109 H10K 0.9597 . ?
C110 C114 1.426(10) . ?
C110 C111 1.427(10) . ?
C110 H11A 0.9600 . ?
C111 C112 1.427(10) . ?
C111 H10J 1.1583 . ?
C111 H11B 0.9600 . ?
C112 C113 1.429(10) . ?
C112 H10J 1.0463 . ?
C112 H11C 0.9599 . ?
C113 C114 1.430(10) . ?
C113 H10K 1.4890 . ?
C113 H11D 0.9599 . ?
C114 H10K 0.9485 . ?
C114 H11E 0.9602 . ?
